data_2210713
loop_
_publ_author_name
'Hussain, Mukhtiar'
'Ali, Saqib'
'Tahira, Zahur'
'Hanif, Muhammad'
'Stoeckli-Evans, Helen'

_publ_section_title
;
 (<i>E</i>)-3-(1,3-Benzodioxol-4-yl)-2-(4-fluorophenyl)acrylic acid
;
_journal_coeditor_code LH2185
_journal_issue 10
_journal_name_full 'Acta Crystallographica Section E'
_journal_page_first o4618
_journal_page_last o4620
_journal_paper_doi 10.1107/S1600536806038189
_journal_volume 62
_journal_year 2006
_chemical_formula_iupac 'C16 H11 F O4'
_chemical_formula_moiety 'C16 H11 F O4'
_chemical_formula_sum 'C16 H11 F O4'
_chemical_formula_weight 286.25
_chemical_name_systematic
;
(E)-3-(1,3-Benzodioxol-4-yl)-2-(4-fluorophenyl)acrylic acid
;
_space_group_IT_number 2
_symmetry_cell_setting triclinic
_symmetry_space_group_name_Hall '-P 1'
_symmetry_space_group_name_H-M 'P -1'
_atom_sites_solution_hydrogens geom
_atom_sites_solution_primary direct
_atom_sites_solution_secondary difmap
_audit_creation_method SHELXL-97
_cell_angle_alpha 97.29(3)
_cell_angle_beta 92.52(2)
_cell_angle_gamma 90.10(3)
_cell_formula_units_Z 2
_cell_length_a 5.6894(12)
_cell_length_b 8.3041(19)
_cell_length_c 13.959(3)
_cell_measurement_reflns_used 2432
_cell_measurement_temperature 173(2)
_cell_measurement_theta_max 25.85
_cell_measurement_theta_min 2.45
_cell_volume 653.5(3)
_computing_cell_refinement 'CELL (Stoe & Cie, 2000)'
_computing_data_collection 'EXPOSE (Stoe & Cie, 2000)'
_computing_data_reduction 'TWIN-INTEGRATE (Stoe & Cie, 2000)'
_computing_molecular_graphics 'PLATON (Spek, 2003)'
_computing_publication_material SHELXL97
_computing_structure_refinement 'SHELXL97 (Sheldrick, 1997)'
_computing_structure_solution 'SHELXS97 (Sheldrick, 1997)'
_diffrn_ambient_temperature 173(2)
_diffrn_detector_area_resol_mean 0.81\%A
_diffrn_measured_fraction_theta_full 0.849
_diffrn_measured_fraction_theta_max 0.849
_diffrn_measurement_device_type 'Stoe IPDS'
_diffrn_measurement_method \f
_diffrn_radiation_monochromator graphite
_diffrn_radiation_source 'fine-focus sealed tube'
_diffrn_radiation_type MoK\a
_diffrn_radiation_wavelength 0.71073
_diffrn_reflns_av_R_equivalents 0.0577
_diffrn_reflns_av_sigmaI/netI 0.0745
_diffrn_reflns_limit_h_max 6
_diffrn_reflns_limit_h_min -6
_diffrn_reflns_limit_k_max 10
_diffrn_reflns_limit_k_min -10
_diffrn_reflns_limit_l_max 17
_diffrn_reflns_limit_l_min -17
_diffrn_reflns_number 4576
_diffrn_reflns_theta_full 26.14
_diffrn_reflns_theta_max 26.14
_diffrn_reflns_theta_min 2.47
_diffrn_standards_decay_% 0
_diffrn_standards_number 0
_exptl_absorpt_coefficient_mu 0.114
_exptl_absorpt_correction_type none
_exptl_crystal_colour 'pale yellow'
_exptl_crystal_density_diffrn 1.455
_exptl_crystal_density_method 'not measured'
_exptl_crystal_description plate
_exptl_crystal_F_000 296
_exptl_crystal_size_max 0.30
_exptl_crystal_size_mid 0.23
_exptl_crystal_size_min 0.08
_refine_diff_density_max 0.243
_refine_diff_density_min -0.192
_refine_ls_extinction_method none
_refine_ls_goodness_of_fit_ref 0.856
_refine_ls_hydrogen_treatment mixed
_refine_ls_matrix_type full
_refine_ls_number_parameters 194
_refine_ls_number_reflns 2213
_refine_ls_number_restraints 1
_refine_ls_restrained_S_all 0.856
_refine_ls_R_factor_all 0.0929
_refine_ls_R_factor_gt 0.0437
_refine_ls_shift/su_max 0.000
_refine_ls_shift/su_mean 0.000
_refine_ls_structure_factor_coef Fsqd
_refine_ls_weighting_details 'calc w=1/[\s^2^(Fo^2^)+(0.0694P)^2^] where P=(Fo^2^+2Fc^2^)/3'
_refine_ls_weighting_scheme calc
_refine_ls_wR_factor_gt 0.1048
_refine_ls_wR_factor_ref 0.1216
_reflns_number_gt 1219
_reflns_number_total 2213
_reflns_threshold_expression I>2\s(I)
_cod_data_source_file lh2185.cif
_cod_data_source_block I
_cod_original_cell_volume 653.5(2)
_cod_database_code 2210713
_cod_database_fobs_code 2210713

loop_
_symmetry_equiv_pos_as_xyz
'x, y, z'
'-x, -y, -z'

loop_
_atom_site_aniso_label
_atom_site_aniso_U_11
_atom_site_aniso_U_22
_atom_site_aniso_U_33
_atom_site_aniso_U_12
_atom_site_aniso_U_13
_atom_site_aniso_U_23
F1 0.0566(12) 0.0654(11) 0.0361(8) -0.0083(8) -0.0105(7) 0.0176(7)
O1 0.0518(16) 0.0597(14) 0.0496(11) -0.0234(11) -0.0084(9) 0.0102(9)
O2 0.0569(15) 0.0564(13) 0.0345(9) -0.0192(10) -0.0036(8) 0.0107(8)
O3 0.0354(12) 0.0495(12) 0.0334(9) -0.0122(9) -0.0113(7) 0.0112(8)
O4 0.0412(14) 0.0489(12) 0.0342(10) -0.0111(10) -0.0135(8) 0.0116(8)
C1 0.0285(16) 0.0351(15) 0.0319(13) 0.0010(11) -0.0035(10) -0.0022(10)
C2 0.0360(18) 0.0453(17) 0.0272(12) -0.0037(13) -0.0006(10) -0.0003(10)
C3 0.045(2) 0.0447(17) 0.0284(12) -0.0002(13) -0.0067(11) -0.0011(11)
C4 0.0409(19) 0.0413(17) 0.0378(14) -0.0059(13) -0.0139(11) -0.0002(11)
C5 0.0365(19) 0.0364(16) 0.0427(14) -0.0060(12) -0.0016(12) 0.0015(11)
C6 0.0349(18) 0.0350(15) 0.0292(12) -0.0010(12) -0.0053(10) 0.0023(10)
C7 0.066(3) 0.057(2) 0.0477(17) -0.0209(17) -0.0075(15) 0.0141(14)
C8 0.0304(16) 0.0400(15) 0.0295(12) 0.0036(12) -0.0018(10) 0.0009(10)
C9 0.0281(16) 0.0345(14) 0.0259(12) 0.0001(12) -0.0026(10) -0.0010(10)
C10 0.0221(16) 0.0410(15) 0.0264(12) -0.0016(11) -0.0044(9) -0.0003(10)
C11 0.0276(17) 0.0505(17) 0.0318(13) 0.0038(12) -0.0005(10) 0.0017(11)
C12 0.0341(18) 0.0579(19) 0.0285(13) -0.0065(14) 0.0020(11) 0.0050(12)
C13 0.0397(19) 0.0454(17) 0.0272(12) -0.0086(13) -0.0101(11) 0.0092(11)
C14 0.0320(18) 0.0471(17) 0.0396(14) 0.0061(13) -0.0057(11) 0.0082(12)
C15 0.0300(17) 0.0508(17) 0.0317(13) 0.0002(13) -0.0007(10) 0.0041(11)
C16 0.0282(16) 0.0384(15) 0.0266(12) 0.0024(12) -0.0022(10) 0.0016(10)

loop_
_atom_site_type_symbol
_atom_site_label
_atom_site_fract_x
_atom_site_fract_y
_atom_site_fract_z
_atom_site_U_iso_or_equiv
_atom_site_thermal_displace_type
_atom_site_calc_flag
_atom_site_refinement_flags
_atom_site_occupancy
F F1 0.5432(3) -0.2869(2) 0.47285(10) 0.0521(6) Uani . . 1.000
O O1 1.2812(4) 0.5381(3) 0.20678(13) 0.0538(8) Uani . . 1.000
O O2 0.9705(4) 0.4257(2) 0.10647(12) 0.0490(7) Uani . . 1.000
O O3 0.1146(3) -0.0585(2) 0.09853(11) 0.0393(6) Uani . . 1.000
O O4 0.2633(4) 0.1316(2) 0.01775(12) 0.0414(7) Uani . . 1.000
C C1 0.7745(5) 0.2920(3) 0.22963(16) 0.0325(8) Uani . . 1.000
C C2 0.7897(5) 0.2786(3) 0.33027(16) 0.0367(9) Uani . . 1.000
C C3 0.9703(5) 0.3499(3) 0.38984(17) 0.0401(10) Uani . . 1.000
C C4 1.1497(5) 0.4385(3) 0.35415(17) 0.0409(10) Uani . . 1.000
C C5 1.1308(5) 0.4567(3) 0.25872(18) 0.0389(10) Uani . . 1.000
C C6 0.9465(5) 0.3881(3) 0.19940(16) 0.0334(9) Uani . . 1.000
C C7 1.1662(6) 0.5371(4) 0.1127(2) 0.0566(13) Uani . . 1.000
C C8 0.5924(5) 0.2182(3) 0.16090(16) 0.0337(8) Uani . . 1.000
C C9 0.4516(4) 0.0900(3) 0.16767(15) 0.0300(8) Uani . . 1.000
C C10 0.4694(4) -0.0152(3) 0.24676(15) 0.0304(8) Uani . . 1.000
C C11 0.2959(5) -0.0143(3) 0.31421(16) 0.0370(9) Uani . . 1.000
C C12 0.3215(5) -0.1047(3) 0.39079(16) 0.0402(10) Uani . . 1.000
C C13 0.5177(5) -0.1971(3) 0.39772(16) 0.0374(9) Uani . . 1.000
C C14 0.6910(5) -0.2061(3) 0.33117(17) 0.0395(9) Uani . . 1.000
C C15 0.6648(5) -0.1134(3) 0.25561(17) 0.0377(9) Uani . . 1.000
C C16 0.2627(5) 0.0470(3) 0.09198(16) 0.0314(8) Uani . . 1.000
H H2 0.67200 0.21890 0.35710 0.0440 Uiso calc R 1.000
H H3 0.97350 0.33880 0.45680 0.0480 Uiso calc R 1.000
H H4 1.27820 0.48350 0.39470 0.0490 Uiso calc R 1.000
H H4O 0.142(4) 0.105(4) -0.0206(19) 0.060(10) Uiso . . 1.000
H H7A 1.11010 0.64740 0.10400 0.0680 Uiso calc R 1.000
H H7B 1.27720 0.50210 0.06160 0.0680 Uiso calc R 1.000
H H8 0.57000 0.26760 0.10340 0.0400 Uiso calc R 1.000
H H11 0.15850 0.04900 0.30760 0.0440 Uiso calc R 1.000
H H12 0.20470 -0.10240 0.43750 0.0480 Uiso calc R 1.000
H H14 0.82420 -0.27360 0.33700 0.0470 Uiso calc R 1.000
H H15 0.78220 -0.11710 0.20910 0.0450 Uiso calc R 1.000

loop_
_atom_type_symbol
_atom_type_description
_atom_type_scat_dispersion_real
_atom_type_scat_dispersion_imag
_atom_type_scat_source
C C 0.0033 0.0016 'International Tables Vol C Tables 4.2.6.8 and 6.1.1.4'
H H 0.0000 0.0000 'International Tables Vol C Tables 4.2.6.8 and 6.1.1.4'
F F 0.0171 0.0103 'International Tables Vol C Tables 4.2.6.8 and 6.1.1.4'
O O 0.0106 0.0060 'International Tables Vol C Tables 4.2.6.8 and 6.1.1.4'

loop_
_geom_angle_atom_site_label_1
_geom_angle_atom_site_label_2
_geom_angle_atom_site_label_3
_geom_angle
_geom_angle_publ_flag
C5 O1 C7 105.5(2) yes
C6 O2 C7 105.7(2) yes
C16 O4 H4O 110(2) no
C2 C1 C8 125.5(2) no
C6 C1 C8 120.2(2) no
C2 C1 C6 114.3(2) no
C1 C2 C3 121.8(2) no
C2 C3 C4 121.6(2) no
C3 C4 C5 116.7(2) no
O1 C5 C4 128.0(3) yes
O1 C5 C6 110.4(2) yes
C4 C5 C6 121.6(3) no
O2 C6 C5 109.5(2) yes
C1 C6 C5 123.9(2) no
O2 C6 C1 126.6(2) yes
O1 C7 O2 107.7(2) yes
C1 C8 C9 129.0(2) no
C8 C9 C10 124.9(2) no
C10 C9 C16 116.1(2) no
C8 C9 C16 119.0(2) no
C9 C10 C15 120.0(2) no
C11 C10 C15 118.8(2) no
C9 C10 C11 121.3(2) no
C10 C11 C12 120.7(2) no
C11 C12 C13 118.6(2) no
F1 C13 C12 118.8(2) yes
C12 C13 C14 122.9(2) no
F1 C13 C14 118.3(2) yes
C13 C14 C15 117.9(2) no
C10 C15 C14 121.1(2) no
O3 C16 C9 122.2(2) yes
O4 C16 C9 115.3(2) yes
O3 C16 O4 122.5(2) yes
C1 C2 H2 119.00 no
C3 C2 H2 119.00 no
C2 C3 H3 119.00 no
C4 C3 H3 119.00 no
C3 C4 H4 122.00 no
C5 C4 H4 122.00 no
O1 C7 H7A 110.00 no
O1 C7 H7B 110.00 no
O2 C7 H7A 110.00 no
O2 C7 H7B 110.00 no
H7A C7 H7B 108.00 no
C1 C8 H8 115.00 no
C9 C8 H8 116.00 no
C10 C11 H11 120.00 no
C12 C11 H11 120.00 no
C11 C12 H12 121.00 no
C13 C12 H12 121.00 no
C13 C14 H14 121.00 no
C15 C14 H14 121.00 no
C10 C15 H15 119.00 no
C14 C15 H15 119.00 no

loop_
_geom_bond_atom_site_label_1
_geom_bond_atom_site_label_2
_geom_bond_distance
_geom_bond_publ_flag
F1 C13 1.365(3) yes
O1 C5 1.375(3) yes
O1 C7 1.440(3) yes
O2 C6 1.385(3) yes
O2 C7 1.439(4) yes
O3 C16 1.229(3) yes
O4 C16 1.324(3) yes
O4 H4O 0.87(2) no
C1 C2 1.422(3) no
C1 C8 1.460(4) no
C1 C6 1.375(4) no
C2 C3 1.377(4) no
C3 C4 1.402(4) no
C4 C5 1.359(3) no
C5 C6 1.383(4) no
C8 C9 1.347(4) no
C9 C10 1.493(3) no
C9 C16 1.484(3) no
C10 C15 1.390(4) no
C10 C11 1.393(3) no
C11 C12 1.385(3) no
C12 C13 1.363(4) no
C13 C14 1.380(4) no
C14 C15 1.386(3) no
C2 H2 0.9500 no
C3 H3 0.9500 no
C4 H4 0.9500 no
C7 H7A 0.9900 no
C7 H7B 0.9900 no
C8 H8 0.9500 no
C11 H11 0.9500 no
C12 H12 0.9500 no
C14 H14 0.9500 no
C15 H15 0.9500 no

loop_
_geom_contact_atom_site_label_1
_geom_contact_atom_site_label_2
_geom_contact_distance
_geom_contact_site_symmetry_2
_geom_contact_publ_flag
F1 C4 3.298(3) 2_756 no
F1 H4 2.5300 1_445 no
F1 H2 2.7100 2_656 no
F1 H4 2.7800 2_756 no
O1 O2 2.324(3) . no
O1 C8 3.207(4) 1_655 no
O1 C14 3.414(4) 1_665 no
O2 O1 2.324(3) . no
O2 O4 3.115(3) 1_655 no
O2 C7 3.177(3) 2_765 no
O3 O4 2.658(3) 2_555 no
O3 C16 3.354(3) 2_555 no
O3 C7 3.401(4) 1_445 no
O3 C11 3.116(3) . no
O4 O3 2.658(3) 2_555 no
O4 C16 3.409(3) 2_655 no
O4 O2 3.115(3) 1_455 no
O2 H7B 2.8100 2_765 no
O2 H8 2.6200 . no
O3 H4O 1.79(2) 2_555 no
O3 H7A 2.4500 1_445 no
O3 H15 2.5800 1_455 no
O4 H8 2.2800 . no
C1 C15 3.490(4) . no
C2 C10 3.116(4) . no
C2 C15 3.355(4) . no
C4 F1 3.298(3) 2_756 no
C5 C8 3.512(4) 1_655 no
C6 C16 3.562(4) 1_655 no
C7 C7 3.583(4) 2_765 no
C7 O2 3.177(3) 2_765 no
C7 O3 3.401(4) 1_665 no
C8 C5 3.512(4) 1_455 no
C8 O1 3.207(4) 1_455 no
C10 C2 3.116(4) . no
C11 O3 3.116(3) . no
C14 O1 3.414(4) 1_445 no
C15 C2 3.355(4) . no
C15 C1 3.490(4) . no
C16 C6 3.562(4) 1_455 no
C16 O3 3.354(3) 2_555 no
C16 O4 3.409(3) 2_655 no
C2 H11 2.8400 1_655 no
C3 H11 2.8500 1_655 no
C4 H14 3.0500 1_565 no
C5 H14 2.9700 1_565 no
C9 H2 2.9500 . no
C10 H2 2.5600 . no
C11 H2 2.8800 . no
C13 H4 2.9700 1_445 no
C15 H2 2.9400 . no
C16 H11 3.0900 . no
C16 H4O 2.71(3) 2_555 no
H2 C9 2.9500 . no
H2 C10 2.5600 . no
H2 C11 2.8800 . no
H2 C15 2.9400 . no
H2 F1 2.7100 2_656 no
H4 F1 2.5300 1_665 no
H4 C13 2.9700 1_665 no
H4 F1 2.7800 2_756 no
H4O O3 1.79(2) 2_555 no
H4O C16 2.71(3) 2_555 no
H4O H4O 2.51(4) 2_555 no
H7A O3 2.4500 1_665 no
H7B O2 2.8100 2_765 no
H8 O2 2.6200 . no
H8 O4 2.2800 . no
H11 C2 2.8400 1_455 no
H11 C3 2.8500 1_455 no
H11 C16 3.0900 . no
H14 C4 3.0500 1_545 no
H14 C5 2.9700 1_545 no
H15 O3 2.5800 1_655 no

loop_
_geom_hbond_atom_site_label_D
_geom_hbond_atom_site_label_H
_geom_hbond_atom_site_label_A
_geom_hbond_site_symmetry_A
_geom_hbond_distance_DH
_geom_hbond_distance_HA
_geom_hbond_distance_DA
_geom_hbond_angle_DHA
_geom_hbond_publ_flag
O4 H4O O3 2_555 0.87(2) 1.79(2) 2.658(3) 178(4) yes
C4 H4 F1 1_665 0.95 2.53 3.414(3) 154 yes
C7 H7A O3 1_665 0.99 2.45 3.401(4) 160 yes
C8 H8 O4 . 0.95 2.28 2.705(3) 106 ?
C15 H15 O3 1_655 0.95 2.58 3.508(3) 167 yes

loop_
_geom_torsion_atom_site_label_1
_geom_torsion_atom_site_label_2
_geom_torsion_atom_site_label_3
_geom_torsion_atom_site_label_4
_geom_torsion
_geom_torsion_publ_flag
C7 O1 C5 C4 -173.3(3) no
C7 O1 C5 C6 7.7(3) no
C5 O1 C7 O2 -11.4(3) no
C7 O2 C6 C1 176.5(3) no
C7 O2 C6 C5 -6.2(3) no
C6 O2 C7 O1 10.9(3) no
C6 C1 C2 C3 -3.3(4) no
C8 C1 C2 C3 178.8(3) no
C2 C1 C6 O2 -178.2(2) no
C2 C1 C6 C5 4.9(4) no
C8 C1 C6 O2 -0.1(4) no
C8 C1 C6 C5 -177.1(3) no
C2 C1 C8 C9 -22.1(4) no
C6 C1 C8 C9 160.1(3) no
C1 C2 C3 C4 -0.5(4) no
C2 C3 C4 C5 2.9(4) no
C3 C4 C5 O1 179.6(3) no
C3 C4 C5 C6 -1.4(4) no
O1 C5 C6 O2 -0.9(3) no
O1 C5 C6 C1 176.5(3) no
C4 C5 C6 O2 179.9(2) no
C4 C5 C6 C1 -2.7(4) no
C1 C8 C9 C10 -5.8(4) no
C1 C8 C9 C16 174.2(3) no
C8 C9 C10 C11 111.3(3) no
C8 C9 C10 C15 -67.0(3) no
C16 C9 C10 C11 -68.7(3) no
C16 C9 C10 C15 113.0(3) no
C8 C9 C16 O3 -173.0(2) no
C8 C9 C16 O4 6.2(3) no
C10 C9 C16 O3 7.0(3) no
C10 C9 C16 O4 -173.9(2) no
C9 C10 C11 C12 -175.9(2) no
C15 C10 C11 C12 2.4(4) no
C9 C10 C15 C14 176.8(2) no
C11 C10 C15 C14 -1.6(4) no
C10 C11 C12 C13 -1.3(4) no
C11 C12 C13 F1 -179.7(2) no
C11 C12 C13 C14 -0.8(4) no
F1 C13 C14 C15 -179.4(2) no
C12 C13 C14 C15 1.6(4) no
C13 C14 C15 C10 -0.4(4) no

loop_
_cod_related_entry_id
_cod_related_entry_database
_cod_related_entry_code
1 ChemSpider 21178601
